data_2011639
loop_
_publ_author_name
'Fountoulaki, Fani'
'Renate Ge\&smann'
'Hans Br\"uckner'
'Kokkinidis, Michael'

_publ_section_title
;
 The peptide (<i>Z</i>)-Pro--Leuol
;
_journal_issue 12
_journal_name_full 'Acta Crystallographica Section C'
_journal_page_first e578
_journal_page_last e579
_journal_paper_doi 10.1107/S010827010001502X
_journal_volume 56
_journal_year 2000
_chemical_formula_moiety 'C19 H28 N2 O4'
_chemical_formula_sum 'C19 H28 N2 O4'
_chemical_formula_weight 348.44
_space_group_IT_number 19
_symmetry_cell_setting orthorhombic
_symmetry_space_group_name_Hall 'P 2ac 2ab'
_symmetry_space_group_name_H-M 'P 21 21 21'
_cell_angle_alpha 90
_cell_angle_beta 90
_cell_angle_gamma 90
_cell_formula_units_Z 4
_cell_length_a 6.371(4)
_cell_length_b 8.824(8)
_cell_length_c 34.303(10)
_cell_measurement_reflns_used 25
_cell_measurement_temperature 293
_cell_measurement_theta_max 21.41
_cell_measurement_theta_min 10.02
_cell_volume 1928(2)
_computing_cell_refinement 'CAD-4 Software'
_computing_data_collection 'CAD-4 Software (Enraf Nonius, 1989)'
_computing_data_reduction 'Xtal3.7 DIFDAT ABSORB ADDREF (Hall et al., 2000)'
_computing_publication_material 'Xtal3.7 BONDLA CIFIO'
_computing_structure_refinement 'Xtal3.7 CRILSQ'
_computing_structure_solution 'Xtal3.7 CRISP'
_diffrn_ambient_temperature 293
_diffrn_measurement_device_type CAD-4
_diffrn_measurement_method \w-4/3\q
_diffrn_radiation_type CuK\a
_diffrn_radiation_wavelength 1.5418
_diffrn_reflns_av_R_equivalents .069
_diffrn_reflns_av_sigmaI/netI .042
_diffrn_reflns_limit_h_max 7
_diffrn_reflns_limit_h_min -6
_diffrn_reflns_limit_k_max 10
_diffrn_reflns_limit_k_min -8
_diffrn_reflns_limit_l_max 41
_diffrn_reflns_limit_l_min -33
_diffrn_reflns_number 4821
_diffrn_reflns_reduction_process 'perpendicular monochr Lp'
_diffrn_reflns_theta_max 70.02
_diffrn_reflns_theta_min 2.58
_diffrn_standards_decay_% 11.2
_diffrn_standards_interval_time 3600
_diffrn_standards_number 5
_exptl_absorpt_coefficient_mu .682
_exptl_absorpt_correction_T_max .875
_exptl_absorpt_correction_T_min .736
_exptl_absorpt_correction_type analytical
_exptl_absorpt_process_details '(Xtal3.7 ABSORB; Hall et al., 2000)'
_exptl_crystal_colour colourless
_exptl_crystal_density_diffrn 1.200
_exptl_crystal_density_meas ?
_exptl_crystal_description rod
_exptl_crystal_F_000 752
_exptl_crystal_size_max 1.0
_exptl_crystal_size_mid .4
_exptl_crystal_size_min .2
_refine_diff_density_max .388
_refine_diff_density_min -.489
_refine_ls_abs_structure_details 'assumed from synthesis, see text'
_refine_ls_extinction_coef 4647.9(18)
_refine_ls_extinction_method 'Zachariasen (1967)'
_refine_ls_goodness_of_fit_all 1.995
_refine_ls_goodness_of_fit_ref 1.995
_refine_ls_hydrogen_treatment constr
_refine_ls_matrix_type full
_refine_ls_number_constraints 4
_refine_ls_number_parameters 227
_refine_ls_number_reflns 2049
_refine_ls_number_restraints 0
_refine_ls_R_factor_all .117
_refine_ls_R_factor_gt .067
_refine_ls_shift/su_max <0.001
_refine_ls_structure_factor_coef Fsqd
_refine_ls_weighting_details 'w = 1/\s^2^(F)'
_refine_ls_weighting_scheme sigma
_refine_ls_wR_factor_all .093
_refine_ls_wR_factor_ref .093
_reflns_number_gt 1398
_reflns_number_total 2111
_reflns_threshold_expression I>2.5\s(I)
_cod_data_source_file qa0435.cif
_cod_data_source_block I
_cod_depositor_comments
;
The following automatic conversions were performed:

'_exptl_crystal_density_meas' value 'not measured' was changed to '?'
- the value is perceived as not measured.

Automatic conversion script
Id: cif_fix_values 3008 2015-01-20 13:52:24Z robertas 
;
_cod_database_code 2011639
_cod_database_fobs_code 2011639

loop_
_symmetry_equiv_pos_as_xyz
+x,+y,+z
1/2-x,-y,1/2+z
1/2+x,1/2-y,-z
-x,1/2+y,1/2-z

loop_
_atom_site_label
_atom_site_fract_x
_atom_site_fract_y
_atom_site_fract_z
_atom_site_U_iso_or_equiv
_atom_site_adp_type
_atom_site_calc_flag
_atom_site_calc_attached_atom
_atom_site_occupancy
_atom_site_disorder_assembly
_atom_site_disorder_group
C06 1.0761(10) .2037(6) .60525(14) .063(4) Uani ? ? 1.00000 ? ?
C01 .8772(10) .2614(9) .60357(19) .095(5) Uani ? ? 1.00000 ? ?
C02 .7568(14) .2391(10) .5708(2) .120(6) Uani ? ? 1.00000 ? ?
C03 .8200(17) .1584(10) .5413(2) .122(7) Uani ? ? 1.00000 ? ?
C04 1.025(2) .0998(11) .5420(2) .143(8) Uani ? ? 1.00000 ? ?
C05 1.1444(12) .1223(8) .5732(2) .100(5) Uani ? ? 1.00000 ? ?
C07 1.2225(10) .2249(6) .63978(15) .074(4) Uani ? ? 1.00000 ? ?
O01 1.1434(5) .3468(4) .66349(8) .056(2) Uani ? ? 1.00000 ? ?
C08 1.2873(8) .4045(6) .68994(15) .054(3) Uani ? ? 1.00000 ? ?
O08 1.4696(5) .3631(4) .68987(10) .065(2) Uani ? ? 1.00000 ? ?
N1 1.1986(6) .5048(4) .71294(11) .050(2) Uani ? ? 1.00000 ? ?
C1A .9774(7) .5514(6) .71189(12) .048(3) Uani ? ? 1.00000 ? ?
C1B .9482(10) .6420(7) .74971(13) .075(4) Uani ? ? 1.00000 ? ?
C1G 1.1330(11) .6045(9) .77379(17) .099(5) Uani ? ? 1.00000 ? ?
C1D 1.3109(8) .5663(6) .74663(15) .063(3) Uani ? ? 1.00000 ? ?
C1 .9286(7) .6456(6) .67665(12) .048(3) Uani ? ? 1.00000 ? ?
O1 1.0475(5) .7454(4) .66423(10) .069(2) Uani ? ? 1.00000 ? ?
N2 .7349(6) .6280(5) .66153(11) .053(2) Uani ? ? 1.00000 ? ?
C2A .6460(8) .7218(6) .63108(13) .052(3) Uani ? ? 1.00000 ? ?
C2B .4690(8) .6316(6) .61111(12) .056(3) Uani ? ? 1.00000 ? ?
C2G .3603(10) .7060(7) .57690(14) .071(4) Uani ? ? 1.00000 ? ?
C2D1 .1933(11) .6045(8) .56176(19) .102(5) Uani ? ? 1.00000 ? ?
C2D2 .5115(15) .7432(12) .54529(18) .135(7) Uani ? ? 1.00000 ? ?
C2 .5742(7) .8717(6) .64861(14) .059(3) Uani ? ? 1.00000 ? ?
O2 .4373(6) .8583(4) .68042(10) .075(2) Uani ? ? 1.00000 ? ?
H01 .82220 .31678 .62500 .11800 Uiso ? ? 1.00000 ? ?
H02 .62172 .28451 .56965 .15000 Uiso ? ? 1.00000 ? ?
H03 .72961 .13951 .51979 .15300 Uiso ? ? 1.00000 ? ?
H04 1.07794 .04463 .52031 .17900 Uiso ? ? 1.00000 ? ?
H05 1.28202 .08090 .57358 .12500 Uiso ? ? 1.00000 ? ?
H07a 1.22772 .13425 .65469 .09300 Uiso ? ? 1.00000 ? ?
H07b 1.35943 .24915 .63076 .09300 Uiso ? ? 1.00000 ? ?
H1A .88963 .46435 .71228 .06000 Uiso ? ? 1.00000 ? ?
H1Ba .94377 .74759 .74437 .09400 Uiso ? ? 1.00000 ? ?
H1Bb .82256 .61250 .76256 .09400 Uiso ? ? 1.00000 ? ?
H1Ga 1.17006 .68901 .78952 .12300 Uiso ? ? 1.00000 ? ?
H1Gb 1.10254 .52011 .79002 .12300 Uiso ? ? 1.00000 ? ?
H1Da 1.40212 .49298 .75777 .07800 Uiso ? ? 1.00000 ? ?
H1Db 1.38907 .65404 .73981 .07800 Uiso ? ? 1.00000 ? ?
H2A .75218 .74202 .61234 .06400 Uiso ? ? 1.00000 ? ?
H2Ba .52757 .53895 .60211 .07000 Uiso ? ? 1.00000 ? ?
H2Bb .36517 .61092 .63027 .07000 Uiso ? ? 1.00000 ? ?
H2G .29698 .79729 .58565 .08800 Uiso ? ? 1.00000 ? ?
H2D1a .12550 .65166 .54029 .15300 Uiso ? ? 1.00000 ? ?
H2D1b .09363 .58547 .58177 .15300 Uiso ? ? 1.00000 ? ?
H2D1c .25398 .51150 .55355 .15300 Uiso ? ? 1.00000 ? ?
H2D2a .43888 .78970 .52427 .20200 Uiso ? ? 1.00000 ? ?
H2D2b .57722 .65295 .53642 .20200 Uiso ? ? 1.00000 ? ?
H2D2c .61510 .81088 .55500 .20200 Uiso ? ? 1.00000 ? ?
H2c .69512 .92556 .65700 .07400 Uiso ? ? 1.00000 ? ?
H2b .50477 .92783 .62880 .07400 Uiso ? ? 1.00000 ? ?
H2 .65314 .55089 .67128 .06600 Uiso ? ? 1.00000 ? ?
H .3073(6) .8793(4) .67241(10) .20000 Uiso ? ? 1.00000 ? ?

loop_
_atom_site_aniso_label
_atom_site_aniso_U_11
_atom_site_aniso_U_22
_atom_site_aniso_U_33
_atom_site_aniso_U_12
_atom_site_aniso_U_13
_atom_site_aniso_U_23
C06 .068(4) .051(3) .070(3) .008(3) .005(3) -.002(3)
C01 .061(4) .119(6) .105(5) .017(4) -.002(4) -.035(4)
C02 .116(7) .136(7) .109(5) .022(5) -.031(6) -.048(6)
C03 .148(8) .107(7) .112(6) .036(6) -.043(6) -.028(5)
C04 .203(11) .128(8) .098(5) .047(8) -.036(7) -.059(5)
C05 .100(5) .096(5) .103(5) .016(5) .004(5) -.036(4)
C07 .076(4) .064(4) .083(4) .005(3) -.001(3) -.015(3)
O01 .0399(18) .057(2) .070(2) .0076(17) -.0028(16) -.0090(17)
C08 .049(3) .042(3) .070(3) .003(3) .001(3) .014(3)
O08 .0301(18) .058(2) .107(3) .0137(16) -.0007(17) .008(2)
N1 .037(2) .050(2) .065(3) .0124(19) -.014(2) -.002(2)
C1A .030(2) .054(3) .060(3) .007(2) -.002(2) -.001(3)
C1B .074(4) .098(4) .052(3) .003(4) -.012(3) .004(3)
C1G .076(4) .126(6) .095(4) .033(4) -.025(4) -.044(4)
C1D .046(3) .062(3) .081(3) -.003(3) -.021(3) .004(3)
C1 .032(2) .056(3) .055(3) .008(2) -.007(2) -.007(2)
O1 .0361(19) .070(3) .101(3) -.0110(18) -.002(2) .020(2)
N2 .038(2) .056(3) .065(2) -.0001(19) -.0093(18) .008(2)
C2A .040(3) .056(3) .059(3) .002(2) -.007(2) .009(3)
C2B .050(3) .056(3) .062(3) .006(3) -.010(3) -.006(3)
C2G .073(4) .078(4) .061(3) .001(3) -.015(3) .002(3)
C2D1 .094(5) .116(6) .095(4) -.003(5) -.039(4) .004(4)
C2D2 .135(8) .205(9) .064(3) -.031(6) -.014(5) .037(4)
C2 .033(3) .060(3) .085(3) .004(3) -.009(3) .004(3)
O2 .058(2) .080(3) .086(2) -.001(2) -.002(2) -.021(2)

loop_
_atom_type_symbol
_atom_type_scat_dispersion_real
_atom_type_scat_dispersion_imag
_atom_type_scat_source
N .029 .018 'Int Tables Vol IV Tables 2.2B and 2.3.1'
C .017 .009 'Int Tables Vol IV Tables 2.2B and 2.3.1'
O .047 .032 'Int Tables Vol IV Tables 2.2B and 2.3.1'
H 0 0 'Int Tables Vol IV Tables 2.2B and 2.3.1'

loop_
_geom_angle_atom_site_label_1
_geom_angle_atom_site_label_2
_geom_angle_atom_site_label_3
_geom_angle
C01 C06 C05 116.9(6)
C01 C06 C07 123.8(5)
C05 C06 C07 119.4(6)
C06 C01 C02 119.9(6)
C06 C01 H01 120.1(6)
C02 C01 H01 120.0(7)
C01 C02 C03 122.8(8)
C01 C02 H02 118.6(8)
C03 C02 H02 118.6(9)
C02 C03 C04 118.4(8)
C02 C03 H03 120.8(10)
C04 C03 H03 120.8(9)
C03 C04 C05 119.3(8)
C03 C04 H04 120.3(10)
C05 C04 H04 120.3(12)
C06 C05 C04 122.6(8)
C06 C05 H05 118.7(7)
C04 C05 H05 118.7(8)
C06 C07 O01 108.5(4)
C06 C07 H07a 109.7(5)
C06 C07 H07b 109.7(5)
O01 C07 H07a 109.7(4)
O01 C07 H07b 109.7(5)
H07a C07 H07b 109.5(6)
C07 O01 C08 114.3(4)
O01 C08 O08 121.3(4)
O01 C08 N1 110.8(4)
O08 C08 N1 127.9(5)
C08 N1 C1A 125.9(4)
C08 N1 C1D 120.9(4)
C1A N1 C1D 112.6(4)
N1 C1A C1B 104.0(4)
N1 C1A C1 112.0(4)
N1 C1A H1A 109.7(4)
C1B C1A C1 111.6(4)
C1B C1A H1A 109.8(4)
C1 C1A H1A 109.7(4)
C1A C1B C1G 105.0(5)
C1A C1B H1Ba 110.6(4)
C1A C1B H1Bb 110.6(5)
C1G C1B H1Ba 110.6(6)
C1G C1B H1Bb 110.6(5)
H1Ba C1B H1Bb 109.5(6)
C1B C1G C1D 107.7(5)
C1B C1G H1Ga 109.9(7)
C1B C1G H1Gb 109.9(6)
C1D C1G H1Ga 109.9(6)
C1D C1G H1Gb 109.9(6)
H1Ga C1G H1Gb 109.5(6)
N1 C1D C1G 101.8(4)
N1 C1D H1Da 111.4(5)
N1 C1D H1Db 111.4(5)
C1G C1D H1Da 111.4(5)
C1G C1D H1Db 111.4(5)
H1Da C1D H1Db 109.5(5)
C1A C1 O1 123.0(4)
C1A C1 N2 115.9(4)
O1 C1 N2 120.6(4)
C1 N2 C2A 124.8(4)
C1 N2 H2 117.6(4)
C2A N2 H2 117.6(4)
N2 C2A C2B 108.2(4)
N2 C2A C2 109.2(4)
N2 C2A H2A 108.5(4)
C2B C2A C2 113.8(4)
C2B C2A H2A 108.5(4)
C2 C2A H2A 108.5(4)
C2A C2B C2G 117.1(4)
C2A C2B H2Ba 107.5(4)
C2A C2B H2Bb 107.5(4)
C2G C2B H2Ba 107.5(4)
C2G C2B H2Bb 107.5(5)
H2Ba C2B H2Bb 109.5(5)
C2B C2G C2D1 109.8(5)
C2B C2G C2D2 111.4(6)
C2B C2G H2G 108.5(4)
C2D1 C2G C2D2 110.0(5)
C2D1 C2G H2G 108.5(6)
C2D2 C2G H2G 108.5(6)
C2G C2D1 H2D1a 109.5(6)
C2G C2D1 H2D1b 109.5(6)
C2G C2D1 H2D1c 109.5(6)
H2D1a C2D1 H2D1b 109.5(7)
H2D1a C2D1 H2D1c 109.5(7)
H2D1b C2D1 H2D1c 109.5(7)
C2G C2D2 H2D2a 109.5(8)
C2G C2D2 H2D2b 109.5(8)
C2G C2D2 H2D2c 109.5(6)
H2D2a C2D2 H2D2b 109.5(7)
H2D2a C2D2 H2D2c 109.5(10)
H2D2b C2D2 H2D2c 109.5(9)
C2A C2 O2 114.9(4)
C2A C2 H2c 108.1(4)
C2A C2 H2b 108.1(4)
O2 C2 H2c 108.1(4)
O2 C2 H2b 108.1(4)
H2c C2 H2b 109.5(5)
C2 O2 H 108.7(4)

loop_
_geom_bond_atom_site_label_1
_geom_bond_atom_site_label_2
_geom_bond_distance
_geom_bond_publ_flag
C06 C01 1.367(9) ?
C06 C05 1.382(9) ?
C06 C07 1.519(8) ?
C01 C02 1.375(10) ?
C01 H01 .950(7) ?
C02 C03 1.302(12) ?
C02 H02 .950(9) ?
C03 C04 1.405(16) ?
C03 H03 .950(9) ?
C04 C05 1.329(12) ?
C04 H04 .950(9) ?
C05 H05 .950(8) ?
C07 O01 1.440(6) ?
C07 H07a .950(5) ?
C07 H07b .950(6) ?
O01 C08 1.386(6) ?
C08 O08 1.218(6) ?
C08 N1 1.313(6) ?
N1 C1A 1.469(6) ?
N1 C1D 1.464(6) ?
C1A C1B 1.535(7) ?
C1A C1 1.499(6) ?
C1A H1A .950(5) ?
C1B C1G 1.476(9) ?
C1B H1Ba .950(6) ?
C1B H1Bb .950(6) ?
C1G C1D 1.505(8) ?
C1G H1Ga .950(7) ?
C1G H1Gb .950(7) ?
C1D H1Da .950(5) ?
C1D H1Db .950(5) ?
C1 O1 1.237(6) ?
C1 N2 1.347(6) ?
N2 C2A 1.448(6) ?
N2 H2 .920(4) ?
C2A C2B 1.541(7) ?
C2A C2 1.523(7) ?
C2A H2A .950(5) ?
C2B C2G 1.512(7) ?
C2B H2Ba .950(5) ?
C2B H2Bb .950(5) ?
C2G C2D1 1.484(9) ?
C2G C2D2 1.487(10) ?
C2G H2G .950(6) ?
C2D1 H2D1a .950(7) ?
C2D1 H2D1b .950(7) ?
C2D1 H2D1c .950(7) ?
C2D2 H2D2a .950(8) ?
C2D2 H2D2b .950(10) ?
C2D2 H2D2c .950(9) ?
C2 O2 1.402(6) ?
C2 H2c .950(5) ?
C2 H2b .950(5) ?
O2 H .892(5) ?

loop_
_geom_contact_atom_site_label_1
_geom_contact_atom_site_label_2
_geom_contact_distance
_geom_contact_site_symmetry_1
_geom_contact_site_symmetry_2
C06 C02 2.373(10) '3 466' '3 466'
C06 C03 2.763(11) '3 466' '3 466'
C06 C04 2.379(9) '3 466' '3 466'
C06 O01 2.402(6) '3 466' '3 466'
C06 C08 3.659(7) '3 466' '3 466'
C06 O08 4.085(6) '3 466' '3 466'
C06 C2D1 3.911(9) '3 466' '3 566'
C06 H01 2.018(6) '3 466' '3 466'
C06 H02 3.222(6) '3 466' '3 466'
C06 H02 3.753(6) '3 466' '3 566'
C06 H03 3.713(5) '3 466' '3 466'
C06 H04 3.234(5) '3 466' '3 466'
C06 H05 2.019(6) '3 466' '3 466'
C06 H07a 2.046(5) '3 466' '3 466'
C06 H07b 2.046(6) '3 466' '3 466'
C06 H1Ga 3.938(5) '3 466' '2 674'
C06 H2G 3.910(6) '3 466' '3 576'
C06 H2D1b 3.466(6) '3 466' '3 566'
C06 H2D1c 3.436(6) '3 466' '3 566'
C06 H2c 3.881(6) '3 466' '3 476'
C06 H2b 3.746(6) '3 466' '3 576'
C06 H 3.958(7) '3 466' '3 576'
C01 C03 2.350(11) '3 466' '3 466'
C01 C04 2.718(11) '3 466' '3 466'
C01 C05 2.342(10) '3 466' '3 466'
C01 C07 4.363(9) '3 466' '3 366'
C01 C07 2.547(9) '3 466' '3 466'
C01 O01 2.769(7) '3 466' '3 466'
C01 C08 4.147(8) '3 466' '3 466'
C01 O08 4.039(7) '3 466' '3 366'
C01 C1G 4.429(9) '3 466' '2 674'
C01 C1 4.229(9) '3 466' '3 466'
C01 N2 3.904(9) '3 466' '3 466'
C01 C2A 4.423(10) '3 466' '3 466'
C01 C2B 4.183(9) '3 466' '3 466'
C01 C2D1 3.909(10) '3 466' '3 566'
C01 C2 4.235(9) '3 466' '3 476'
C01 H02 2.011(6) '3 466' '3 466'
C01 H03 3.209(7) '3 466' '3 466'
C01 H04 3.668(7) '3 466' '3 466'
C01 H05 3.201(7) '3 466' '3 466'
C01 H07a 3.053(7) '3 466' '3 466'
C01 H07b 3.213(7) '3 466' '3 466'
C01 H07b 3.429(7) '3 466' '3 366'
C01 H1Ga 3.735(7) '3 466' '2 674'
C01 H2Ba 3.311(7) '3 466' '3 466'
C01 H2D1b 3.262(8) '3 466' '3 566'
C01 H2D1c 3.685(7) '3 466' '3 566'
C01 H2c 3.672(8) '3 466' '3 476'
C01 H2b 3.878(7) '3 466' '3 476'
C01 H2 3.736(7) '3 466' '3 466'
C02 C04 2.326(14) '3 466' '3 466'
C02 C04 4.378(12) '3 466' '1 465'
C02 C05 2.677(12) '3 466' '3 466'
C02 C05 4.036(12) '3 466' '3 366'
C02 C07 4.147(10) '3 466' '3 366'
C02 C07 3.797(10) '3 466' '3 466'
C02 O01 4.133(9) '3 466' '3 466'
C02 C2B 4.156(10) '3 466' '3 466'
C02 C2D1 4.270(12) '3 466' '3 566'
C02 C2 4.358(10) '3 466' '3 476'
C02 H01 2.025(8) '3 466' '3 466'
C02 H03 1.966(8) '3 466' '3 466'
C02 H04 3.183(9) '3 466' '3 466'
C02 H04 3.835(8) '3 466' '1 465'
C02 H05 3.332(9) '3 466' '3 366'
C02 H05 3.627(9) '3 466' '3 466'
C02 H07b 3.263(8) '3 466' '3 366'
C02 H2Ba 3.207(9) '3 466' '3 466'
C02 H2D1b 3.754(9) '3 466' '3 566'
C02 H2D1c 4.020(9) '3 466' '3 566'
C02 H2D2b 4.005(9) '3 466' '3 466'
C02 H2D2c 3.922(10) '3 466' '3 476'
C02 H2b 3.752(9) '3 466' '3 476'
C03 C04 4.030(13) '3 466' '1 465'
C03 C05 2.361(13) '3 466' '3 466'
C03 C07 4.282(11) '3 466' '3 466'
C03 C2D1 4.304(11) '3 466' '1 565'
C03 C2D2 4.159(14) '3 466' '3 476'
C03 H01 3.194(8) '3 466' '3 466'
C03 H02 1.944(10) '3 466' '3 466'
C03 H03 3.792(10) '3 466' '1 565'
C03 H04 2.056(10) '3 466' '3 466'
C03 H04 3.703(9) '3 466' '1 465'
C03 H05 3.219(10) '3 466' '3 466'
C03 H05 3.666(10) '3 466' '3 366'
C03 H2D1c 3.607(9) '3 466' '1 565'
C03 H2D2c 3.366(10) '3 466' '3 476'
C04 C07 3.749(10) '3 466' '3 466'
C04 C2G 4.251(12) '3 466' '3 576'
C04 C2D2 4.258(12) '3 466' '1 565'
C04 C2D2 4.418(15) '3 466' '3 576'
C04 H01 3.667(9) '3 466' '3 466'
C04 H02 3.188(12) '3 466' '3 466'
C04 H02 4.010(8) '3 466' '1 565'
C04 H03 3.388(10) '3 466' '1 565'
C04 H03 2.060(12) '3 466' '3 466'
C04 H05 1.971(12) '3 466' '3 466'
C04 H07b 3.943(10) '3 466' '3 466'
C04 H2G 3.517(10) '3 466' '3 576'
C04 H2D1a 4.006(10) '3 466' '3 576'
C04 H2D1c 3.832(9) '3 466' '1 565'
C04 H2D1c 3.935(11) '3 466' '3 566'
C04 H2D2a 3.848(11) '3 466' '3 576'
C04 H2D2b 3.509(9) '3 466' '1 565'
C04 H2D2c 3.677(12) '3 466' '3 476'
C05 C07 2.506(9) '3 466' '3 466'
C05 O01 3.676(8) '3 466' '3 466'
C05 C2G 3.925(10) '3 466' '3 576'
C05 C2D1 4.284(11) '3 466' '3 566'
C05 C2D2 4.193(12) '3 466' '3 576'
C05 C2 4.368(9) '3 466' '3 576'
C05 H01 3.211(7) '3 466' '3 466'
C05 H02 3.626(8) '3 466' '3 466'
C05 H02 3.363(8) '3 466' '3 566'
C05 H03 3.220(7) '3 466' '3 466'
C05 H03 3.859(7) '3 466' '1 565'
C05 H04 1.986(7) '3 466' '3 466'
C05 H07a 2.846(7) '3 466' '3 466'
C05 H07b 2.650(7) '3 466' '3 466'
C05 H2G 3.058(7) '3 466' '3 576'
C05 H2D1c 3.569(8) '3 466' '3 566'
C05 H2D2a 3.867(7) '3 466' '3 576'
C05 H2b 3.442(7) '3 466' '3 576'
C07 C08 2.375(7) '3 466' '3 466'
C07 O08 2.630(7) '3 466' '3 466'
C07 N1 3.524(7) '3 466' '3 466'
C07 C1A 4.106(7) '3 466' '3 466'
C07 C1B 4.011(7) '3 466' '2 674'
C07 C1G 3.879(9) '3 466' '2 674'
C07 C1 4.346(8) '3 466' '3 466'
C07 C2B 4.039(8) '3 466' '3 566'
C07 C2D1 4.292(9) '3 466' '3 566'
C07 C2 3.851(8) '3 466' '3 576'
C07 O2 3.779(7) '3 466' '3 576'
C07 H01 3.938(7) '3 466' '3 566'
C07 H01 2.724(6) '3 466' '3 466'
C07 H02 3.540(6) '3 466' '3 566'
C07 H05 2.630(5) '3 466' '3 466'
C07 H1A 3.892(6) '3 466' '3 466'
C07 H1Bb 3.506(5) '3 466' '2 674'
C07 H1Ga 3.498(6) '3 466' '2 674'
C07 H1Gb 3.654(6) '3 466' '2 674'
C07 H2Ba 3.623(6) '3 466' '3 566'
C07 H2Bb 3.541(6) '3 466' '3 566'
C07 H2D1b 3.842(6) '3 466' '3 566'
C07 H2D1c 3.897(6) '3 466' '3 566'
C07 H2b 3.201(6) '3 466' '3 576'
C07 H 3.293(7) '3 466' '3 576'
O01 O08 2.271(5) '3 466' '3 466'
O01 N1 2.223(5) '3 466' '3 466'
O01 C1A 2.671(6) '3 466' '3 466'
O01 C1B 3.532(6) '3 466' '2 674'
O01 C1B 4.133(6) '3 466' '3 466'
O01 C1G 3.507(8) '3 466' '2 674'
O01 C1D 3.609(6) '3 466' '3 466'
O01 C1 3.004(6) '3 466' '3 466'
O01 O1 3.570(6) '3 466' '3 466'
O01 N2 3.597(5) '3 466' '3 466'
O01 C2B 3.721(6) '3 466' '3 566'
O01 C2D1 4.177(8) '3 466' '3 566'
O01 H01 2.450(3) '3 466' '3 466'
O01 H05 3.975(3) '3 466' '3 466'
O01 H07a 1.974(4) '3 466' '3 466'
O01 H07b 1.974(3) '3 466' '3 466'
O01 H1A 2.548(3) '3 466' '3 466'
O01 H1Ba 3.326(3) '3 466' '2 674'
O01 H1Bb 3.280(3) '3 466' '2 674'
O01 H1Ga 2.920(3) '3 466' '2 674'
O01 H1Gb 3.648(4) '3 466' '2 674'
O01 H1Da 3.852(3) '3 466' '3 466'
O01 H2Ba 3.647(3) '3 466' '3 566'
O01 H2Bb 2.954(4) '3 466' '3 566'
O01 H2D1b 3.520(3) '3 466' '3 566'
O01 H2 3.615(4) '3 466' '3 466'
O01 H2 3.723(4) '3 466' '3 566'
C08 C1A 2.479(7) '3 466' '3 466'
C08 C1B 3.449(8) '3 466' '2 674'
C08 C1B 3.642(8) '3 466' '3 466'
C08 C1G 3.965(9) '3 466' '2 674'
C08 C1G 3.515(8) '3 466' '3 466'
C08 C1D 2.417(7) '3 466' '3 466'
C08 C1 3.155(7) '3 466' '3 466'
C08 O1 3.487(6) '3 466' '3 466'
C08 N2 3.602(6) '3 466' '3 566'
C08 N2 4.150(7) '3 466' '3 466'
C08 C2A 4.140(7) '3 466' '3 566'
C08 C2B 3.559(7) '3 466' '3 566'
C08 O2 4.131(7) '3 466' '3 566'
C08 H01 3.787(5) '3 466' '3 466'
C08 H07a 2.700(5) '3 466' '3 466'
C08 H07b 2.492(5) '3 466' '3 466'
C08 H1A 3.949(6) '3 466' '3 566'
C08 H1A 2.699(5) '3 466' '3 466'
C08 H1Ba 3.027(5) '3 466' '2 674'
C08 H1Bb 3.128(5) '3 466' '2 674'
C08 H1Ga 4.008(5) '3 466' '2 774'
C08 H1Ga 3.550(5) '3 466' '2 674'
C08 H1Gb 3.770(5) '3 466' '3 466'
C08 H1Da 2.561(5) '3 466' '3 466'
C08 H1Db 3.865(5) '3 466' '2 774'
C08 H1Db 2.863(5) '3 466' '3 466'
C08 H2Ba 3.582(5) '3 466' '3 566'
C08 H2Bb 2.785(5) '3 466' '3 566'
C08 H2 2.741(5) '3 466' '3 566'
O08 N1 2.274(5) '3 466' '3 466'
O08 C1A 3.714(6) '3 466' '3 566'
O08 C1A 3.629(6) '3 466' '3 466'
O08 C1B 3.897(7) '3 466' '2 674'
O08 C1G 4.174(8) '3 466' '3 466'
O08 C1G 3.629(8) '3 466' '2 774'
O08 C1D 3.682(6) '3 466' '2 774'
O08 C1D 2.833(6) '3 466' '3 466'
O08 C1 3.869(6) '3 466' '3 566'
O08 C1 4.278(6) '3 466' '3 466'
O08 N2 3.044(5) '3 466' '3 566'
O08 C2A 3.918(6) '3 466' '3 566'
O08 C2B 3.594(6) '3 466' '3 566'
O08 H01 3.188(3) '3 466' '3 566'
O08 H07a 2.812(4) '3 466' '3 466'
O08 H07b 2.370(3) '3 466' '3 466'
O08 H1A 3.878(4) '3 466' '3 466'
O08 H1A 2.924(3) '3 466' '3 566'
O08 H1Ba 3.614(3) '3 466' '2 674'
O08 H1Bb 3.319(4) '3 466' '2 674'
O08 H1Ga 2.851(3) '3 466' '2 774'
O08 H1Da 2.631(3) '3 466' '3 466'
O08 H1Da 3.816(4) '3 466' '2 774'
O08 H1Db 3.129(4) '3 466' '3 466'
O08 H1Db 3.167(4) '3 466' '2 774'
O08 H2Ba 3.407(4) '3 466' '3 566'
O08 H2Bb 3.067(4) '3 466' '3 566'
O08 N2 3.044(5) '3 466' '3 566'
O08 H2 2.126(3) '3 466' '3 566'
N1 C1B 3.572(8) '3 466' '2 674'
N1 C1B 2.367(7) '3 466' '3 466'
N1 C1G 4.140(9) '3 466' '2 674'
N1 C1G 2.304(7) '3 466' '3 466'
N1 C1 2.460(6) '3 466' '3 466'
N1 O1 2.868(5) '3 466' '3 466'
N1 N2 3.996(6) '3 466' '3 566'
N1 N2 3.608(6) '3 466' '3 466'
N1 C2B 4.052(6) '3 466' '3 566'
N1 O2 3.646(6) '3 466' '3 566'
N1 H07a 3.836(5) '3 466' '3 466'
N1 H07b 3.753(4) '3 466' '3 466'
N1 H1A 2.000(4) '3 466' '3 466'
N1 H1Ba 2.849(4) '3 466' '2 674'
N1 H1Ba 2.896(4) '3 466' '3 466'
N1 H1Bb 3.565(5) '3 466' '2 674'
N1 H1Bb 3.089(4) '3 466' '3 466'
N1 H1Ga 3.095(4) '3 466' '3 466'
N1 H1Ga 3.645(4) '3 466' '2 674'
N1 H1Gb 2.718(4) '3 466' '3 466'
N1 H1Da 2.014(4) '3 466' '3 466'
N1 H1Db 2.014(4) '3 466' '3 466'
N1 H2Bb 3.169(4) '3 466' '3 566'
N1 H2 3.255(4) '3 466' '3 566'
N1 H2 3.779(4) '3 466' '3 466'
N1 H 3.652(6) '3 466' '3 566'
C1A C1B 3.874(8) '3 466' '2 674'
C1A C1G 2.390(7) '3 466' '3 466'
C1A C1G 4.035(10) '3 466' '2 674'
C1A C1D 4.412(7) '3 466' '3 366'
C1A C1D 2.440(7) '3 466' '3 466'
C1A O1 2.409(6) '3 466' '3 466'
C1A N2 2.414(6) '3 466' '3 466'
C1A C2A 3.795(6) '3 466' '3 466'
C1A C2 4.393(7) '3 466' '3 466'
C1A O2 4.134(6) '3 466' '3 566'
C1A H01 3.761(5) '3 466' '3 466'
C1A H1Ba 3.113(5) '3 466' '2 674'
C1A H1Ba 2.070(5) '3 466' '3 466'
C1A H1Bb 2.070(4) '3 466' '3 466'
C1A H1Ga 3.333(6) '3 466' '2 674'
C1A H1Ga 3.174(4) '3 466' '3 466'
C1A H1Gb 2.810(4) '3 466' '3 466'
C1A H1Da 4.021(5) '3 466' '3 366'
C1A H1Da 3.173(4) '3 466' '3 466'
C1A H1Db 3.973(5) '3 466' '3 366'
C1A H1Db 2.936(5) '3 466' '3 466'
C1A H2Bb 3.771(4) '3 466' '3 566'
C1A H2 2.491(4) '3 466' '3 466'
C1A H 3.824(6) '3 466' '3 566'
C1B C1G 4.192(11) '3 466' '2 664'
C1B C1D 4.093(9) '3 466' '2 664'
C1B C1D 4.116(9) '3 466' '3 366'
C1B C1D 2.408(8) '3 466' '3 466'
C1B C1 2.509(6) '3 466' '3 466'
C1B O1 3.135(6) '3 466' '3 466'
C1B N2 3.318(6) '3 466' '3 466'
C1B O2 4.359(7) '3 466' '3 566'
C1B O2 4.248(7) '3 466' '2 574'
C1B H07a 3.466(5) '3 466' '2 664'
C1B H1A 2.060(6) '3 466' '3 466'
C1B H1A 3.295(6) '3 466' '2 664'
C1B H1Ba 3.554(7) '3 466' '2 674'
C1B H1Ga 2.009(6) '3 466' '3 466'
C1B H1Gb 3.619(7) '3 466' '2 664'
C1B H1Gb 2.009(6) '3 466' '3 466'
C1B H1Da 3.826(7) '3 466' '2 664'
C1B H1Da 3.729(7) '3 466' '3 366'
C1B H1Da 3.189(6) '3 466' '3 466'
C1B H1Db 2.831(6) '3 466' '3 466'
C1B H1Db 3.580(7) '3 466' '3 366'
C1B H2 3.379(5) '3 466' '3 466'
C1B H 3.893(7) '3 466' '2 574'
C1G C1 4.410(10) '3 466' '2 674'
C1G C1 3.596(7) '3 466' '3 466'
C1G O1 3.996(7) '3 466' '3 466'
C1G O1 3.986(8) '3 466' '2 674'
C1G C2 3.845(8) '3 466' '2 674'
C1G O2 4.362(8) '3 466' '3 566'
C1G O2 3.832(8) '3 466' '2 674'
C1G H01 3.955(6) '3 466' '2 664'
C1G H07a 3.372(7) '3 466' '2 664'
C1G H1A 2.896(7) '3 466' '3 466'
C1G H1A 3.214(8) '3 466' '2 664'
C1G H1Ba 2.016(7) '3 466' '3 466'
C1G H1Ba 3.248(8) '3 466' '2 674'
C1G H1Bb 2.016(7) '3 466' '3 466'
C1G H1Da 2.052(7) '3 466' '3 466'
C1G H1Db 2.052(7) '3 466' '3 466'
C1G H2c 3.055(7) '3 466' '2 674'
C1G H 3.902(8) '3 466' '2 574'
C1D C1 3.491(7) '3 466' '3 466'
C1D O1 3.647(6) '3 466' '3 466'
C1D N2 4.014(7) '3 466' '3 566'
C1D C2 4.049(7) '3 466' '2 674'
C1D O2 3.528(7) '3 466' '3 566'
C1D O2 3.493(6) '3 466' '2 674'
C1D H1A 3.974(6) '3 466' '3 566'
C1D H1A 3.066(5) '3 466' '3 466'
C1D H1A 3.995(6) '3 466' '2 664'
C1D H1Ba 3.261(6) '3 466' '2 674'
C1D H1Ba 2.835(5) '3 466' '3 466'
C1D H1Bb 3.185(6) '3 466' '3 466'
C1D H1Bb 3.330(6) '3 466' '3 566'
C1D H1Ga 2.035(5) '3 466' '3 466'
C1D H1Gb 2.036(5) '3 466' '3 466'
C1D H2Bb 4.026(5) '3 466' '3 566'
C1D H2c 3.532(5) '3 466' '2 674'
C1D H2 3.384(5) '3 466' '3 566'
C1D H 3.757(7) '3 466' '3 566'
C1 C2A 2.477(7) '3 466' '3 466'
C1 C2B 3.694(7) '3 466' '3 466'
C1 C2B 4.114(7) '3 466' '3 566'
C1 C2G 4.423(7) '3 466' '3 566'
C1 C2D1 4.302(8) '3 466' '3 566'
C1 C2 3.163(7) '3 466' '3 466'
C1 O2 3.652(6) '3 466' '3 466'
C1 O2 3.748(6) '3 466' '3 566'
C1 H01 3.466(5) '3 466' '3 466'
C1 H1A 2.028(5) '3 466' '3 466'
C1 H1Ba 2.493(4) '3 466' '3 466'
C1 H1Bb 3.037(4) '3 466' '3 466'
C1 H1Gb 3.503(6) '3 466' '2 664'
C1 H1Db 3.648(5) '3 466' '3 466'
C1 H2A 2.618(4) '3 466' '3 466'
C1 H2Ba 3.735(5) '3 466' '3 466'
C1 H2Bb 3.938(5) '3 466' '3 466'
C1 H2Bb 3.219(5) '3 466' '3 566'
C1 H2D1b 3.461(4) '3 466' '3 566'
C1 H2c 2.962(5) '3 466' '3 466'
C1 H2b 4.023(5) '3 466' '3 466'
C1 H2 1.952(5) '3 466' '3 466'
C1 H 3.178(6) '3 466' '3 566'
O1 N2 2.246(5) '3 466' '3 466'
O1 C2A 2.807(6) '3 466' '3 466'
O1 C2A 3.985(6) '3 466' '3 566'
O1 C2B 4.232(6) '3 466' '3 466'
O1 C2B 3.397(6) '3 466' '3 566'
O1 C2G 3.615(6) '3 466' '3 566'
O1 C2D1 3.842(8) '3 466' '3 566'
O1 C2 3.576(6) '3 466' '3 566'
O1 C2 3.259(6) '3 466' '3 466'
O1 O2 4.051(6) '3 466' '3 466'
O1 H 2.053(5) '3 466' '3 566'
O1 O2 2.733(5) '3 466' '3 566'
O1 H07a 3.633(5) '3 466' '3 456'
O1 H1A 3.143(4) '3 466' '3 466'
O1 H1Ba 2.827(4) '3 466' '3 466'
O1 H1Bb 3.848(4) '3 466' '3 466'
O1 H1Gb 3.042(4) '3 466' '2 664'
O1 H1Db 3.479(4) '3 466' '3 466'
O1 H2A 2.590(4) '3 466' '3 466'
O1 H2Bb 2.619(4) '3 466' '3 566'
O1 H2G 3.163(4) '3 466' '3 566'
O1 H2D1b 3.175(4) '3 466' '3 566'
O1 H2c 2.762(4) '3 466' '3 466'
O1 H2b 3.544(4) '3 466' '3 566'
O1 H2b 4.003(4) '3 466' '3 466'
O1 H2 3.052(4) '3 466' '3 466'
O1 H 2.053(5) '3 466' '3 566'
N2 C2B 2.421(6) '3 466' '3 466'
N2 C2G 3.820(7) '3 466' '3 466'
N2 C2D2 4.354(8) '3 466' '3 466'
N2 C2 2.422(6) '3 466' '3 466'
N2 O2 2.854(6) '3 466' '3 466'
N2 H01 3.070(5) '3 466' '3 466'
N2 H1A 2.468(4) '3 466' '3 466'
N2 H1Ba 3.310(4) '3 466' '3 466'
N2 H1Bb 3.513(4) '3 466' '3 466'
N2 H1Gb 3.975(5) '3 466' '2 664'
N2 H1Db 3.481(4) '3 466' '3 366'
N2 H2A 1.967(4) '3 466' '3 466'
N2 H2Ba 2.553(4) '3 466' '3 466'
N2 H2Bb 2.592(4) '3 466' '3 466'
N2 H2D1b 3.585(4) '3 466' '3 566'
N2 H2c 2.642(5) '3 466' '3 466'
N2 H2b 3.226(4) '3 466' '3 466'
N2 H 3.532(6) '3 466' '3 466'
C2A C2G 2.605(7) '3 466' '3 466'
C2A C2D1 4.345(9) '3 466' '3 566'
C2A C2D1 3.878(9) '3 466' '3 466'
C2A C2D2 3.071(8) '3 466' '3 466'
C2A O2 2.467(6) '3 466' '3 466'
C2A H01 3.752(6) '3 466' '3 466'
C2A H1A 3.915(5) '3 466' '3 466'
C2A H2Ba 2.039(5) '3 466' '3 466'
C2A H2Bb 2.039(5) '3 466' '3 466'
C2A H2G 2.796(5) '3 466' '3 466'
C2A H2D1b 3.527(5) '3 466' '3 566'
C2A H2D2a 3.940(5) '3 466' '3 466'
C2A H2D2b 3.332(5) '3 466' '3 466'
C2A H2D2c 2.733(5) '3 466' '3 466'
C2A H2c 2.030(5) '3 466' '3 466'
C2A H2b 2.030(5) '3 466' '3 466'
C2A H2 2.044(5) '3 466' '3 466'
C2A H 2.933(6) '3 466' '3 466'
C2B C2D1 2.451(8) '3 466' '3 466'
C2B C2D2 2.478(8) '3 466' '3 466'
C2B C2 2.568(7) '3 466' '3 466'
C2B O2 3.114(6) '3 466' '3 466'
C2B H01 3.607(5) '3 466' '3 466'
C2B H02 3.514(5) '3 466' '3 466'
C2B H07b 3.511(6) '3 466' '3 366'
C2B H2A 2.051(5) '3 466' '3 466'
C2B H2G 2.025(5) '3 466' '3 466'
C2B H2D1a 3.274(5) '3 466' '3 466'
C2B H2D1b 2.626(5) '3 466' '3 466'
C2B H2D1c 2.626(5) '3 466' '3 466'
C2B H2D2a 3.295(4) '3 466' '3 466'
C2B H2D2b 2.660(4) '3 466' '3 466'
C2B H2D2c 2.660(5) '3 466' '3 466'
C2B H2c 3.359(5) '3 466' '3 466'
C2B H2b 2.693(5) '3 466' '3 466'
C2B H2 2.479(4) '3 466' '3 466'
C2B H 3.204(6) '3 466' '3 466'
C2G C2 3.170(7) '3 466' '3 466'
C2G O2 3.829(6) '3 466' '3 466'
C2G H04 3.992(6) '3 466' '3 356'
C2G H05 3.348(7) '3 466' '3 356'
C2G H2A 2.795(6) '3 466' '3 466'
C2G H2Ba 2.014(6) '3 466' '3 466'
C2G H2Bb 2.014(5) '3 466' '3 466'
C2G H2D1a 2.011(6) '3 466' '3 466'
C2G H2D1b 2.011(6) '3 466' '3 466'
C2G H2D1c 2.011(6) '3 466' '3 466'
C2G H2D2a 2.014(5) '3 466' '3 466'
C2G H2D2b 2.014(6) '3 466' '3 466'
C2G H2D2c 2.014(6) '3 466' '3 466'
C2G H2c 3.982(6) '3 466' '3 466'
C2G H2b 2.802(6) '3 466' '3 466'
C2G H2 3.979(5) '3 466' '3 466'
C2G H 3.632(6) '3 466' '3 466'
C2D1 C2D2 2.435(12) '3 466' '3 466'
C2D1 C2D2 4.078(10) '3 466' '1 455'
C2D1 H02 3.936(8) '3 466' '3 466'
C2D1 H03 3.538(7) '3 466' '1 465'
C2D1 H04 3.957(7) '3 466' '1 465'
C2D1 H2A 3.519(7) '3 466' '3 366'
C2D1 H2Ba 2.605(7) '3 466' '3 466'
C2D1 H2Bb 2.593(7) '3 466' '3 466'
C2D1 H2G 2.000(7) '3 466' '3 466'
C2D1 H2D2a 2.602(7) '3 466' '3 466'
C2D1 H2D2a 3.494(7) '3 466' '1 455'
C2D1 H2D2b 2.630(7) '3 466' '3 466'
C2D1 H2D2c 3.254(8) '3 466' '3 466'
C2D2 C2 3.742(8) '3 466' '3 466'
C2D2 H03 3.863(10) '3 466' '3 456'
C2D2 H04 3.420(9) '3 466' '1 465'
C2D2 H04 3.929(10) '3 466' '3 356'
C2D2 H05 3.458(10) '3 466' '3 356'
C2D2 H2A 2.764(7) '3 466' '3 466'
C2D2 H2Ba 2.657(8) '3 466' '3 466'
C2D2 H2Bb 3.276(7) '3 466' '3 466'
C2D2 H2G 2.003(8) '3 466' '3 466'
C2D2 H2D1a 3.163(7) '3 466' .
C2D2 H2D1a 2.594(10) '3 466' '3 466'
C2D2 H2D1a 3.998(10) '3 466' '3 566'
C2D2 H2D1b 3.255(9) '3 466' '3 466'
C2D2 H2D1c 2.637(10) '3 466' '3 466'
C2D2 H2D2a 3.632(8) '3 466' .
C2D2 H2b 3.296(7) '3 466' '3 466'
C2 H05 3.674(5) '3 466' '3 356'
C2 H07a 3.207(5) '3 466' '3 356'
C2 H07b 3.653(6) '3 466' '3 356'
C2 H1Ga 3.873(5) '3 466' '2 664'
C2 H1Gb 3.223(5) '3 466' '2 664'
C2 H1Da 3.388(5) '3 466' '2 664'
C2 H1Db 3.856(5) '3 466' '3 366'
C2 H2A 2.035(5) '3 466' '3 466'
C2 H2Ba 3.355(5) '3 466' '3 466'
C2 H2Bb 2.732(5) '3 466' '3 466'
C2 H2G 2.866(5) '3 466' '3 466'
C2 H2D2c 3.266(5) '3 466' '3 466'
C2 H2 2.978(5) '3 466' '3 466'
C2 H 1.887(6) '3 466' '3 466'
O2 H07a 2.914(4) '3 466' '3 356'
O2 H07b 3.878(5) '3 466' '3 356'
O2 H1Ba 3.956(4) '3 466' '3 366'
O2 H1Bb 3.405(4) '3 466' '2 564'
O2 H1Ga 3.979(4) '3 466' '2 664'
O2 H1Gb 3.415(4) '3 466' '2 664'
O2 H1Gb 3.859(4) '3 466' '2 564'
O2 H1Da 2.637(4) '3 466' '2 664'
O2 H1Db 2.738(4) '3 466' '3 366'
O2 H1Db 3.940(4) '3 466' '2 664'
O2 H2A 3.245(4) '3 466' '3 466'
O2 H2Ba 3.936(4) '3 466' '3 466'
O2 H2Bb 2.817(4) '3 466' '3 466'
O2 H2G 3.414(4) '3 466' '3 466'
O2 H2c 1.922(4) '3 466' '3 466'
O2 H2b 1.923(4) '3 466' '3 466'
O2 H2 3.058(4) '3 466' '3 466'
H01 H02 2.3059(7) '3 466' '3 466'
H01 H07a 3.2104(15) '3 466' '3 466'
H01 H07b 3.480(2) '3 466' '3 466'
H01 H07b 3.0145(19) '3 466' '3 366'
H01 H1A 3.2930(9) '3 466' '3 466'
H01 H1Ga 3.1419(9) '3 466' '2 674'
H01 H2Ba 2.8254(15) '3 466' '3 466'
H01 H2D1b 3.2880(17) '3 466' '3 566'
H01 H2 2.8192(15) '3 466' '3 466'
H02 H03 2.2438(8) '3 466' '3 466'
H02 H04 3.4457(10) '3 466' '1 465'
H02 H05 2.8160(15) '3 466' '3 366'
H02 H07b 2.6989(8) '3 466' '3 366'
H02 H2Ba 2.5770(18) '3 466' '3 466'
H02 H2D1c 3.1314(17) '3 466' '3 466'
H02 H2D2b 3.457(3) '3 466' '3 466'
H03 H04 2.3719(14) '3 466' '3 466'
H03 H04 3.255(2) '3 466' '1 465'
H03 H05 3.4355(16) '3 466' '3 366'
H03 H2D1a 3.3599(19) '3 466' '1 565'
H03 H2D1c 2.8511(9) '3 466' '1 565'
H03 H2D2a 3.603(3) '3 466' '3 476'
H03 H2D2c 3.225(2) '3 466' '3 476'
H04 H05 2.2653(7) '3 466' '3 466'
H04 H2G 3.4256(14) '3 466' '3 576'
H04 H2D1a 3.548(3) '3 466' '3 576'
H04 H2D1c 3.3052(10) '3 466' '1 565'
H04 H2D2a 3.439(2) '3 466' '1 565'
H04 H2D2a 3.2197(18) '3 466' '3 576'
H04 H2D2b 2.6128(12) '3 466' '1 565'
H05 H07a 2.8431(8) '3 466' '3 466'
H05 H07b 2.5090(9) '3 466' '3 466'
H05 H2G 2.538(2) '3 466' '3 576'
H05 H2D2a 3.235(2) '3 466' '3 576'
H05 H2D2c 3.2536(19) '3 466' '3 576'
H05 H2b 2.7251(9) '3 466' '3 576'
H07a H07b 1.5512(7) '3 466' '3 466'
H07a H1Bb 2.8629(8) '3 466' '2 674'
H07a H1Ga 3.2121(13) '3 466' '2 674'
H07a H1Gb 3.0062(11) '3 466' '2 674'
H07a H2c 3.5020(19) '3 466' '3 576'
H07a H2b 2.6874(14) '3 466' '3 576'
H07a H 2.385(4) '3 466' '3 576'
H07b H2Ba 2.942(2) '3 466' '3 566'
H07b H2Bb 3.193(3) '3 466' '3 566'
H07b H2D1c 3.5812(15) '3 466' '3 566'
H07b H2b 2.984(3) '3 466' '3 576'
H07b H2 3.539(2) '3 466' '3 566'
H07b H 3.578(4) '3 466' '3 576'
H1A H1Ba 2.753(2) '3 466' '3 466'
H1A H1Ba 2.6450(14) '3 466' '2 674'
H1A H1Bb 2.2059(8) '3 466' '3 466'
H1A H1Ga 2.460(2) '3 466' '2 674'
H1A H1Gb 3.0321(8) '3 466' '3 466'
H1A H1Da 3.627(2) '3 466' '3 466'
H1A H1Da 3.4849(18) '3 466' '3 366'
H1A H2 2.1980(8) '3 466' '3 466'
H1Ba H1Bb 3.555(3) '3 466' '2 664'
H1Ba H1Bb 1.5513(9) '3 466' '3 466'
H1Ba H1Ga 2.1781(7) '3 466' '3 466'
H1Ba H1Gb 2.7395(14) '3 466' '3 466'
H1Ba H1Gb 2.695(2) '3 466' '2 664'
H1Ba H1Da 3.0903(17) '3 466' '2 664'
H1Ba H1Db 2.9587(18) '3 466' '3 466'
H1Ba H1Db 3.632(2) '3 466' '3 366'
H1Ba H2 3.5675(11) '3 466' '3 466'
H1Ba H 3.579(4) '3 466' '3 566'
H1Bb H1Ga 2.4924(13) '3 466' '3 466'
H1Bb H1Gb 2.1757(10) '3 466' '3 466'
H1Bb H1Da 2.8834(16) '3 466' '3 366'
H1Bb H1Db 2.8932(17) '3 466' '3 366'
H1Bb H2 3.3562(9) '3 466' '3 466'
H1Bb H 3.146(4) '3 466' '2 574'
H1Ga H1Gb 1.5513(13) '3 466' '3 466'
H1Ga H1Da 2.5228(13) '3 466' '3 466'
H1Ga H1Db 2.2249(7) '3 466' '3 466'
H1Ga H2c 3.0835(17) '3 466' '2 674'
H1Gb H1Da 2.2191(11) '3 466' '3 466'
H1Gb H1Db 2.7742(10) '3 466' '3 466'
H1Gb H2c 2.3792(7) '3 466' '2 674'
H1Gb H 3.166(4) '3 466' '2 574'
H1Da H1Db 3.274(3) '3 466' '2 774'
H1Da H1Db 1.5512(12) '3 466' '3 466'
H1Da H2c 3.0474(8) '3 466' '2 674'
H1Da H2 3.4088(9) '3 466' '3 566'
H1Da H 3.189(4) '3 466' '2 674'
H1Db H2 3.0306(8) '3 466' '3 566'
H1Db H 3.093(4) '3 466' '3 566'
H2A H2Ba 2.3199(14) '3 466' '3 466'
H2A H2Bb 2.7920(15) '3 466' '3 466'
H2A H2G 3.623(2) '3 466' '3 566'
H2A H2G 3.0800(18) '3 466' '3 466'
H2A H2D1a 3.5215(12) '3 466' '3 566'
H2A H2D1b 2.7821(13) '3 466' '3 566'
H2A H2D2b 2.9398(8) '3 466' '3 466'
H2A H2D2c 2.2363(6) '3 466' '3 466'
H2A H2c 2.2587(11) '3 466' '3 466'
H2A H2b 2.3434(13) '3 466' '3 466'
H2A H2 2.7074(11) '3 466' '3 466'
H2Ba H2Bb 1.5514(5) '3 466' '3 466'
H2Ba H2G 2.7702(18) '3 466' '3 466'
H2Ba H2D1a 3.4710(13) '3 466' '3 466'
H2Ba H2D1b 2.8807(17) '3 466' '3 466'
H2Ba H2D1c 2.4231(9) '3 466' '3 466'
H2Ba H2D2a 3.5136(14) '3 466' '3 466'
H2Ba H2D2b 2.4878(7) '3 466' '3 466'
H2Ba H2D2c 2.9463(19) '3 466' '3 466'
H2Ba H2b 3.555(3) '3 466' '3 466'
H2Ba H2 2.5061(7) '3 466' '3 466'
H2Bb H2G 2.2883(12) '3 466' '3 466'
H2Bb H2D1a 3.4623(9) '3 466' '3 466'
H2Bb H2D1b 2.4106(9) '3 466' '3 466'
H2Bb H2D1c 2.8631(8) '3 466' '3 466'
H2Bb H2D2b 3.5109(9) '3 466' '3 466'
H2Bb H2D2c 3.5093(11) '3 466' '3 466'
H2Bb H2c 3.601(2) '3 466' '3 466'
H2Bb H2b 2.935(3) '3 466' '3 466'
H2Bb H2 2.3717(10) '3 466' '3 466'
H2Bb H 2.799(4) '3 466' '3 466'
H2G H2D1a 2.2947(8) '3 466' '3 466'
H2G H2D1b 2.2781(15) '3 466' '3 466'
H2G H2D1c 2.765(2) '3 466' '3 466'
H2G H2D2a 2.2923(6) '3 466' '3 466'
H2G H2D2b 2.7678(10) '3 466' '3 466'
H2G H2D2c 2.2862(12) '3 466' '3 466'
H2G H2b 2.2958(8) '3 466' '3 466'
H2G H 3.064(4) '3 466' '3 466'
H2D1a H2D1b 1.5515(4) '3 466' '3 466'
H2D1a H2D1c 1.5513(10) '3 466' '3 466'
H2D1a H2D2a 2.4025(12) '3 466' '3 466'
H2D1a H2D2a 2.5662(7) '3 466' '1 455'
H2D1a H2D2b 3.496(2) '3 466' '3 366'
H2D1a H2D2b 2.8809(19) '3 466' '3 466'
H2D1a H2D2b 3.1610(11) '3 466' '1 455'
H2D1a H2D2c 3.2861(10) '3 466' '1 455'
H2D1a H2D2c 3.4580(19) '3 466' '3 466'
H2D1a H2D2c 3.578(2) '3 466' '3 366'
H2D1b H2D1c 1.5514(5) '3 466' '3 466'
H2D1b H2D2a 3.4607(13) '3 466' '3 466'
H2D1b H2D2b 3.5023(18) '3 466' '3 466'
H2D1c H2D2a 2.902(2) '3 466' '3 466'
H2D1c H2D2b 2.4786(13) '3 466' '3 466'
H2D1c H2D2c 3.503(2) '3 466' '3 466'
H2D2a H2D2b 3.1463(12) '3 466' '1 455'
H2D2a H2D2b 1.5514(9) '3 466' '3 466'
H2D2a H2D2c 1.5513(6) '3 466' '3 466'
H2D2a H2D2c 3.5266(10) '3 466' '1 455'
H2D2b H2D2c 1.5513(12) '3 466' '3 466'
H2D2c H2b 2.8227(8) '3 466' '3 466'
H2c H2b 1.5513(6) '3 466' '3 466'
H2c H2 3.353(3) '3 466' '3 466'
H2c H 2.559(4) '3 466' '3 466'
H2b H 2.001(4) '3 466' '3 466'

loop_
_geom_hbond_atom_site_label_D
_geom_hbond_atom_site_label_H
_geom_hbond_atom_site_label_A
_geom_hbond_site_symmetry_D
_geom_hbond_site_symmetry_H
_geom_hbond_distance_DH
_geom_hbond_distance_HA
_geom_hbond_distance_DA
_geom_hbond_angle_DHA
_geom_hbond_publ_flag
N2 H2 O2 '1 655' '1 655' .92 2.126(3) 3.044(5) 175.61 yes
O2 H O1 '1 655' '1 655' .892 2.053(5) 2.733(5) 132.14 yes

loop_
_geom_torsion_atom_site_label_1
_geom_torsion_atom_site_label_2
_geom_torsion_atom_site_label_3
_geom_torsion_atom_site_label_4
_geom_torsion
_geom_torsion_publ_flag
C05 C06 C01 C02 -1.0(10) ?
C05 C06 C01 H01 179.0(7) ?
C07 C06 C01 C02 178.7(6) ?
C07 C06 C01 H01 -1.3(11) ?
C01 C06 C05 C04 .0(10) ?
C01 C06 C05 H05 180.0(6) ?
C07 C06 C05 C04 -179.7(7) ?
C07 C06 C05 H05 .3(10) ?
C01 C06 C07 O01 -16.5(7) ?
C01 C06 C07 H07a 103.4(7) ?
C01 C06 C07 H07b -136.3(6) ?
C05 C06 C07 O01 163.2(5) ?
C05 C06 C07 H07a -76.9(7) ?
C05 C06 C07 H07b 43.4(7) ?
C06 C01 C02 C03 3.2(13) ?
C06 C01 C02 H02 -176.8(7) ?
H01 C01 C02 C03 -176.8(8) ?
H01 C01 C02 H02 3.2(13) ?
C01 C02 C03 C04 -4.2(14) ?
C01 C02 C03 H03 175.8(9) ?
H02 C02 C03 C04 175.8(9) ?
H02 C02 C03 H03 -4.2(15) ?
C02 C03 C04 C05 3.1(14) ?
C02 C03 C04 H04 -176.9(9) ?
H03 C03 C04 C05 -177.0(9) ?
H03 C03 C04 H04 3.0(16) ?
C03 C04 C05 C06 -1.0(13) ?
C03 C04 C05 H05 179.0(8) ?
H04 C04 C05 C06 179.0(8) ?
H04 C04 C05 H05 -1.0(14) ?
C06 C07 O01 C08 -164.0(4) yes
H07a C07 O01 C08 76.1(6) ?
H07b C07 O01 C08 -44.1(6) ?
C07 O01 C08 O08 6.6(6) ?
C07 O01 C08 N1 -174.0(4) yes
O01 C08 N1 C1A .5(6) yes
O01 C08 N1 C1D 171.6(4) ?
O08 C08 N1 C1A 179.9(5) ?
O08 C08 N1 C1D -9.0(8) ?
C08 N1 C1A C1B 168.1(5) ?
C08 N1 C1A C1 -71.3(6) yes
C08 N1 C1A H1A 50.8(6) ?
C1D N1 C1A C1 117.0(4) ?
C1D N1 C1A H1A -120.9(4) ?
C08 N1 C1D C1G -152.1(5) ?
C08 N1 C1D H1Da -33.3(7) ?
C08 N1 C1D H1Db 89.2(6) ?
C1A N1 C1D H1Da 138.9(4) ?
C1A N1 C1D H1Db -98.6(5) ?
N1 C1A C1B H1Ba 104.2(5) ?
N1 C1A C1B H1Bb -134.4(5) ?
C1 C1A C1B C1G -135.9(5) ?
C1 C1A C1B H1Ba -16.6(7) ?
C1 C1A C1B H1Bb 104.8(5) ?
H1A C1A C1B C1G 102.2(5) ?
H1A C1A C1B H1Ba -138.5(5) ?
H1A C1A C1B H1Bb -17.1(7) ?
N1 C1A C1 O1 -41.4(6) ?
N1 C1A C1 N2 146.1(4) yes
C1A C1 N2 C2A 171.2(4) yes
C1 N2 C2A C2 -77.8(5) yes
N2 C2A C2 O2 -53.9(5) yes
C1B C1A C1 O1 74.7(6) ?
C1B C1A C1 N2 -97.8(5) ?
H1A C1A C1 O1 -163.5(4) ?
H1A C1A C1 N2 24.0(6) ?
C1A C1B C1G C1D 28.3(7) yes
C1B C1G C1D N1 -29.6(6) yes
C1A N1 C1D C1G 20.1(5) yes
C1D N1 C1A C1B -3.6(5) yes
N1 C1A C1B C1G -15.1(6) yes
C1A C1B C1G H1Ga 148.0(5) ?
C1A C1B C1G H1Gb -91.5(6) ?
H1Ba C1B C1G C1D -91.0(6) ?
H1Ba C1B C1G H1Ga 28.7(8) ?
H1Ba C1B C1G H1Gb 149.2(6) ?
H1Bb C1B C1G C1D 147.6(6) ?
H1Bb C1B C1G H1Ga -92.7(7) ?
H1Bb C1B C1G H1Gb 27.8(8) ?
C1B C1G C1D H1Da -148.3(5) ?
C1B C1G C1D H1Db 89.2(6) ?
H1Ga C1G C1D N1 -149.3(5) ?
H1Ga C1G C1D H1Da 91.9(7) ?
H1Ga C1G C1D H1Db -30.6(8) ?
H1Gb C1G C1D N1 90.2(6) ?
H1Gb C1G C1D H1Da -28.6(8) ?
H1Gb C1G C1D H1Db -151.1(6) ?
C1A C1 N2 H2 -8.7(6) ?
O1 C1 N2 C2A -1.4(7) ?
O1 C1 N2 H2 178.6(4) ?
C1 N2 C2A C2B 157.8(4) ?
C1 N2 C2A H2A 40.3(6) ?
H2 N2 C2A C2B -22.2(5) ?
H2 N2 C2A C2 102.2(5) ?
H2 N2 C2A H2A -139.7(4) ?
N2 C2A C2B C2G -177.2(4) yes
N2 C2A C2B H2Ba -56.1(5) ?
N2 C2A C2B H2Bb 61.6(5) ?
C2 C2A C2B C2G 61.2(5) ?
C2 C2A C2B H2Ba -177.7(4) ?
C2 C2A C2B H2Bb -59.9(5) ?
H2A C2A C2B C2G -59.7(6) ?
H2A C2A C2B H2Ba 61.4(5) ?
H2A C2A C2B H2Bb 179.2(4) ?
N2 C2A C2 H2c 66.9(5) ?
N2 C2A C2 H2b -174.7(4) ?
C2B C2A C2 O2 67.1(5) ?
C2B C2A C2 H2c -172.1(4) ?
C2B C2A C2 H2b -53.7(5) ?
H2A C2A C2 O2 -172.0(4) ?
H2A C2A C2 H2c -51.2(6) ?
H2A C2A C2 H2b 67.2(5) ?
C2A C2B C2G C2D1 -179.2(5) yes
C2A C2B C2G C2D2 58.7(7) yes
C2A C2B C2G H2G -60.7(7) ?
H2Ba C2B C2G C2D1 59.7(6) ?
H2Ba C2B C2G C2D2 -62.4(7) ?
H2Ba C2B C2G H2G 178.1(5) ?
H2Bb C2B C2G C2D1 -58.1(6) ?
H2Bb C2B C2G C2D2 179.8(6) ?
H2Bb C2B C2G H2G 60.4(6) ?
C2B C2G C2D1 H2D1a 180.0(5) ?
C2B C2G C2D1 H2D1b 60.0(7) ?
C2B C2G C2D1 H2D1c -60.0(7) ?
C2D2 C2G C2D1 H2D1a -57.1(8) ?
C2D2 C2G C2D1 H2D1b -177.1(7) ?
C2D2 C2G C2D1 H2D1c 63.0(8) ?
H2G C2G C2D1 H2D1a 61.6(7) ?
H2G C2G C2D1 H2D1b -58.4(7) ?
H2G C2G C2D1 H2D1c -178.4(5) ?
C2B C2G C2D2 H2D2a -180.0(7) ?
C2B C2G C2D2 H2D2b 60.0(8) ?
C2B C2G C2D2 H2D2c -60.0(10) ?
C2D1 C2G C2D2 H2D2a 58.0(10) ?
C2D1 C2G C2D2 H2D2b -62.0(8) ?
C2D1 C2G C2D2 H2D2c 178.0(7) ?
H2G C2G C2D2 H2D2a -60.6(9) ?
H2G C2G C2D2 H2D2b 179.4(6) ?
H2G C2G C2D2 H2D2c 59.4(9) ?
C2A C2 O2 H -103.6(5) ?
H2c C2 O2 H 135.5(5) ?
H2b C2 O2 H 17.1(6) ?

loop_
_cod_related_entry_id
_cod_related_entry_database
_cod_related_entry_code
1 ChemSpider 21182249
